data_1546437
loop_
_publ_author_name
'Chen, Chia-Hsiang'
'Krylov, Denis'
'Avdoshenko, Stanislav'
'Liu, Fupin'
'Spree, Lukas'
'Yadav, Ravi'
'Alvertis, Antonis'
'Hozoi, Liviu'
'Nenkov, Konstantin'
'Kostanyan, Aram'
'Greber, Thomas'
'Wolter, A.'
'Popov, Alexey A.'

_publ_section_title
;
 Selective arc-discharge synthesis of Dy2S-clusterfullerenes and their
 isomer-dependent single molecule magnetism
;
_journal_name_full 'Chem. Sci.'
_journal_paper_doi 10.1039/C7SC02395B
_journal_year 2017
_chemical_formula_moiety ;Dy2S@Cs(6)-C82/Ni(OEP)/2(C7H8);
_chemical_formula_sum 'C132 H59 Dy2 N4 Ni S'
_chemical_formula_weight 2116.60
_chemical_name_common ;Dy2S@Cs(6)-C82/Ni(OEP)/2(C7H8);
_space_group_crystal_system monoclinic
_space_group_IT_number 12
_space_group_name_Hall '-C 2y'
_space_group_name_H-M_alt 'C 1 2/m 1'
_symmetry_space_group_name_Hall '-C 2y'
_symmetry_space_group_name_H-M 'C 1 2/m 1'
_atom_sites_solution_hydrogens geom
_audit_creation_method SHELXL-2016/6
_audit_update_record
;
2017-04-28 deposited with the CCDC.
2017-06-30 downloaded from the CCDC.
;
_cell_angle_alpha 90
_cell_angle_beta 97.13(3)
_cell_angle_gamma 90
_cell_formula_units_Z 4
_cell_length_a 25.340(5)
_cell_length_b 14.770(3)
_cell_length_c 20.550(4)
_cell_measurement_reflns_used 58704
_cell_measurement_temperature 100(2)
_cell_measurement_theta_max 29
_cell_measurement_theta_min 1.05
_cell_volume 7632(3)
_computing_cell_refinement XDS
_computing_data_collection XDS
_computing_data_reduction XDS
_computing_structure_refinement 'SHELXL-2016/6 (Sheldrick, 2016)'
_computing_structure_solution 'SHELXT 2014/5 (Sheldrick, 2014)'
_diffrn_ambient_temperature 100(2)
_diffrn_measured_fraction_theta_full 0.955
_diffrn_measured_fraction_theta_max 0.857
_diffrn_measurement_device_type MAR225CCD
_diffrn_measurement_method 'phi scan'
_diffrn_radiation_type synchrotron
_diffrn_radiation_wavelength 0.89429
_diffrn_reflns_av_R_equivalents 0.1425
_diffrn_reflns_av_unetI/netI 0.0827
_diffrn_reflns_Laue_measured_fraction_full 0.955
_diffrn_reflns_Laue_measured_fraction_max 0.857
_diffrn_reflns_limit_h_max 31
_diffrn_reflns_limit_h_min -31
_diffrn_reflns_limit_k_max 18
_diffrn_reflns_limit_k_min -18
_diffrn_reflns_limit_l_max 26
_diffrn_reflns_limit_l_min -26
_diffrn_reflns_number 58704
_diffrn_reflns_point_group_measured_fraction_full 0.955
_diffrn_reflns_point_group_measured_fraction_max 0.857
_diffrn_reflns_theta_full 32.451
_diffrn_reflns_theta_max 37.008
_diffrn_reflns_theta_min 1.257
_diffrn_source 'BESSY BL MX-14.3'
_exptl_absorpt_coefficient_mu 4.078
_exptl_absorpt_correction_type none
_exptl_crystal_colour black
_exptl_crystal_density_diffrn 1.842
_exptl_crystal_description block
_exptl_crystal_F_000 4220
_exptl_crystal_size_max 0.1
_exptl_crystal_size_mid 0.1
_exptl_crystal_size_min 0.08
_refine_diff_density_max 2.432
_refine_diff_density_min -1.731
_refine_diff_density_rms 0.253
_refine_ls_extinction_coef 0.0048(6)
_refine_ls_extinction_expression Fc^*^=kFc[1+0.001xFc^2^\l^3^/sin(2\q)]^-1/4^
_refine_ls_extinction_method 'SHELXL-2016/6 (Sheldrick 2016)'
_refine_ls_goodness_of_fit_ref 1.449
_refine_ls_hydrogen_treatment constr
_refine_ls_matrix_type full
_refine_ls_number_parameters 1046
_refine_ls_number_reflns 8689
_refine_ls_number_restraints 1283
_refine_ls_restrained_S_all 1.864
_refine_ls_R_factor_all 0.1679
_refine_ls_R_factor_gt 0.1181
_refine_ls_shift/su_max 0.003
_refine_ls_shift/su_mean 0.000
_refine_ls_structure_factor_coef Fsqd
_refine_ls_weighting_details 'w=1/[\s^2^(Fo^2^)+(0.2000P)^2^] where P=(Fo^2^+2Fc^2^)/3'
_refine_ls_weighting_scheme calc
_refine_ls_wR_factor_gt 0.3275
_refine_ls_wR_factor_ref 0.3635
_reflns_Friedel_coverage 0.000
_reflns_number_gt 5751
_reflns_number_total 8689
_reflns_threshold_expression 'I > 2\s(I)'
_cod_data_source_file c7sc02395b2.cif
_cod_data_source_block shelx
_cod_database_code 1546437
_shelx_shelxl_version_number 2016/6
_shelx_space_group_comment
;
The symmetry employed for this shelxl refinement is uniquely defined
by the following loop, which should always be used as a source of
symmetry information in preference to the above space-group names.
They are only intended as comments.
;

loop_
_space_group_symop_operation_xyz
'x, y, z'
'-x, y, -z'
'x+1/2, y+1/2, z'
'-x+1/2, y+1/2, -z'
'-x, -y, -z'
'x, -y, z'
'-x+1/2, -y+1/2, -z'
'x+1/2, -y+1/2, z'

loop_
_atom_site_label
_atom_site_type_symbol
_atom_site_fract_x
_atom_site_fract_y
_atom_site_fract_z
_atom_site_U_iso_or_equiv
_atom_site_adp_type
_atom_site_occupancy
_atom_site_site_symmetry_order
_atom_site_calc_flag
_atom_site_refinement_flags_posn
_atom_site_refinement_flags_adp
_atom_site_refinement_flags_occupancy
_atom_site_disorder_assembly
_atom_site_disorder_group
Ni1P Ni 0.51506(5) 1.000000 0.42024(6) 0.0160(4) Uani 1 2 d S T P A 1
N1P N 0.5764(3) 1.000000 0.4890(4) 0.0186(17) Uani 1 2 d S T P A 1
N2P N 0.5157(2) 0.8673(4) 0.4191(3) 0.0205(13) Uani 1 1 d . . . A 1
N3P N 0.4561(4) 1.000000 0.3488(4) 0.0227(19) Uani 1 2 d S T P A 1
C1P C 0.6474(3) 0.9539(5) 0.5639(3) 0.0246(16) Uani 1 1 d . . . A 1
C2P C 0.6032(3) 0.9259(5) 0.5173(3) 0.0205(15) Uani 1 1 d . . . A 1
C3P C 0.5903(3) 0.8375(5) 0.5032(4) 0.0243(16) Uani 1 1 d . . . A 1
H3P H 0.609649 0.792870 0.527446 0.029 Uiso 1 1 calc R U . A 1
C4P C 0.5504(3) 0.8102(4) 0.4553(4) 0.0218(15) Uani 1 1 d . . . A 1
C5P C 0.5388(3) 0.7167(5) 0.4392(4) 0.0306(18) Uani 1 1 d . . . A 1
C6P C 0.4972(3) 0.7169(5) 0.3926(4) 0.0299(18) Uani 1 1 d . . . A 1
C7P C 0.4823(3) 0.8107(5) 0.3784(4) 0.0233(16) Uani 1 1 d . . . A 1
C8P C 0.4433(3) 0.8371(5) 0.3331(4) 0.0244(16) Uani 1 1 d . . . A 1
H8P H 0.422403 0.792656 0.310590 0.029 Uiso 1 1 calc R U . A 1
C9P C 0.4319(3) 0.9251(5) 0.3177(3) 0.0197(15) Uani 1 1 d . . . A 1
C10P C 0.3916(3) 0.9546(5) 0.2648(4) 0.0254(16) Uani 1 1 d . . . A 1
C11P C 0.3596(3) 0.8899(5) 0.2182(4) 0.0302(18) Uani 1 1 d . . . A 1
H11A H 0.328830 0.921131 0.195995 0.036 Uiso 1 1 calc R U . A 1
H11B H 0.346987 0.840072 0.242908 0.036 Uiso 1 1 calc R U . A 1
C12P C 0.3937(4) 0.8521(7) 0.1666(4) 0.043(2) Uani 1 1 d . . . A 1
H12A H 0.372628 0.811347 0.137673 0.064 Uiso 1 1 calc R U . A 1
H12B H 0.405742 0.901266 0.141639 0.064 Uiso 1 1 calc R U . A 1
H12C H 0.423874 0.820318 0.188487 0.064 Uiso 1 1 calc R U . A 1
C13P C 0.4703(4) 0.6394(5) 0.3536(5) 0.039(2) Uani 1 1 d . . . A 1
H13A H 0.432152 0.648346 0.349561 0.047 Uiso 1 1 calc R U . A 1
H13B H 0.478323 0.583622 0.377812 0.047 Uiso 1 1 calc R U . A 1
C14P C 0.4868(4) 0.6286(7) 0.2856(6) 0.056(3) Uani 1 1 d . . . A 1
H14A H 0.468149 0.578228 0.263948 0.083 Uiso 1 1 calc R U . A 1
H14B H 0.478141 0.682787 0.260726 0.083 Uiso 1 1 calc R U . A 1
H14C H 0.524372 0.617977 0.289014 0.083 Uiso 1 1 calc R U . A 1
C15P C 0.5709(4) 0.6371(5) 0.4699(6) 0.044(2) Uani 1 1 d . . . A 1
H15A H 0.551996 0.581333 0.457536 0.053 Uiso 1 1 calc R U . A 1
H15B H 0.573945 0.642254 0.517304 0.053 Uiso 1 1 calc R U . A 1
C16P C 0.6270(4) 0.6320(6) 0.4487(6) 0.055(3) Uani 1 1 d . . . A 1
H16A H 0.645585 0.580836 0.469210 0.082 Uiso 1 1 calc R U . A 1
H16B H 0.624208 0.625519 0.401875 0.082 Uiso 1 1 calc R U . A 1
H16C H 0.646156 0.686435 0.461639 0.082 Uiso 1 1 calc R U . A 1
C17P C 0.6876(3) 0.8904(5) 0.5997(4) 0.0274(17) Uani 1 1 d . . . A 1
H17A H 0.669309 0.837973 0.614559 0.033 Uiso 1 1 calc R U . A 1
H17B H 0.705638 0.920693 0.637983 0.033 Uiso 1 1 calc R U . A 1
C18P C 0.7283(3) 0.8593(6) 0.5562(4) 0.0346(19) Uani 1 1 d . . . A 1
H18A H 0.753183 0.819091 0.580377 0.052 Uiso 1 1 calc R U . A 1
H18B H 0.710527 0.828322 0.518608 0.052 Uiso 1 1 calc R U . A 1
H18C H 0.746824 0.910970 0.542012 0.052 Uiso 1 1 calc R U . A 1
C1A C 0.7538(9) 0.7726(18) 0.2770(11) 0.047(6) Uani 0.5 1 d D U P B 2
C2A C 0.7408(8) 0.7437(13) 0.2024(9) 0.039(5) Uani 0.5 1 d D U P B 2
C3A C 0.6884(7) 0.7186(13) 0.1876(9) 0.037(4) Uani 0.5 1 d D U P B 2
C4A C 0.6656(9) 0.7288(16) 0.2482(10) 0.054(5) Uani 0.5 1 d D U P B 2
C5A C 0.7086(8) 0.7677(18) 0.2971(12) 0.052(6) Uani 0.5 1 d D U P B 2
C6A C 0.6952(7) 0.8350(12) 0.3505(10) 0.050(5) Uani 0.5 1 d D U P B 2
C7A C 0.6407(6) 0.8580(9) 0.3520(7) 0.055(5) Uani 0.5 1 d D U P B 2
C8A C 0.5945(6) 0.8258(11) 0.2981(8) 0.051(4) Uani 0.5 1 d D U P B 2
C9A C 0.6091(7) 0.7590(15) 0.2458(9) 0.047(4) Uani 0.5 1 d D U P B 2
C10A C 0.5800(7) 0.7733(15) 0.1812(11) 0.042(4) Uani 0.5 1 d D U P B 2
C11A C 0.6030(9) 0.7614(19) 0.1219(10) 0.042(5) Uani 0.5 1 d D U P B 2
C12A C 0.6601(6) 0.7344(11) 0.1241(8) 0.043(4) Uani 0.5 1 d D U P B 2
C13A C 0.6890(6) 0.7676(11) 0.0743(7) 0.039(4) Uani 0.5 1 d D U P B 2
C14A C 0.7424(6) 0.7908(13) 0.0864(9) 0.036(4) Uani 0.5 1 d D U P B 2
C15A C 0.7701(6) 0.7832(10) 0.1556(7) 0.036(3) Uani 0.5 1 d D U P B 2
C16A C 0.8136(6) 0.8491(11) 0.1755(10) 0.039(5) Uani 0.5 1 d D U P B 2
C17A C 0.8275(5) 0.8757(8) 0.2424(7) 0.023(3) Uani 0.5 1 d D U P B 2
C18A C 0.7924(9) 0.8365(12) 0.2990(9) 0.056(5) Uani 0.5 1 d D U P B 2
C19A C 0.7849(5) 0.8959(9) 0.3478(7) 0.058(5) Uani 0.5 1 d D U P B 2
C20A C 0.7325(5) 0.8956(8) 0.3729(7) 0.052(5) Uani 0.5 1 d D U P B 2
C21A C 0.7207(5) 1.000000 0.3951(6) 0.078(4) Uani 1 2 d DS TU P B 2
C22A C 0.7666(5) 1.0512(7) 0.3825(7) 0.064(5) Uani 0.5 1 d D U P B 2
C23A C 0.8074(5) 1.000000 0.3529(7) 0.077(5) Uani 1 2 d DS TU P B 2
C24A C 0.8329(5) 1.000000 0.3143(7) 0.068(4) Uani 1 2 d DS TU P B 2
C25A C 0.8276(7) 1.0996(10) 0.2898(8) 0.072(5) Uani 0.5 1 d D U P B 2
C26A C 0.7867(9) 1.1608(12) 0.3097(11) 0.065(6) Uani 0.5 1 d D U P B 2
C27A C 0.7571(6) 1.1249(9) 0.3605(8) 0.046(5) Uani 0.5 1 d D U P B 2
C28A C 0.7046(6) 1.1679(11) 0.3555(10) 0.050(5) Uani 0.5 1 d D U P B 2
C29A C 0.7018(8) 1.2326(16) 0.3010(10) 0.034(5) Uani 0.5 1 d D U P B 2
C30A C 0.7523(10) 1.2270(18) 0.2719(11) 0.042(6) Uani 0.5 1 d D U P B 2
C31A C 0.7602(10) 1.2323(13) 0.2100(12) 0.041(4) Uani 0.5 1 d . U P B 2
C32A C 0.7095(11) 1.2623(13) 0.1726(11) 0.045(4) Uani 0.5 1 d . U P B 2
C33A C 0.6652(7) 1.2748(12) 0.1992(9) 0.043(4) Uani 0.5 1 d D U P B 2
C34A C 0.6641(8) 1.2502(14) 0.2703(9) 0.043(4) Uani 0.5 1 d D U P B 2
C35A C 0.6122(7) 1.2054(12) 0.2765(8) 0.039(4) Uani 0.5 1 d D U P B 2
C36A C 0.5788(8) 1.2138(15) 0.2113(9) 0.050(5) Uani 0.5 1 d D U P B 2
C37A C 0.6120(8) 1.2529(12) 0.1635(8) 0.050(4) Uani 0.5 1 d D U P B 2
C38A C 0.6110(12) 1.229(2) 0.1003(13) 0.050(5) Uani 0.5 1 d . U P B 2
C39A C 0.5694(12) 1.160(2) 0.0790(15) 0.050(6) Uani 0.5 1 d . U P B 2
C40A C 0.5348(9) 1.1157(13) 0.1278(10) 0.049(5) Uani 0.5 1 d D U P B 2
C41A C 0.5446(14) 1.1487(16) 0.1926(10) 0.049(6) Uani 0.5 1 d D U P B 2
C42A C 0.5315(10) 1.0799(11) 0.2343(8) 0.049(6) Uani 0.5 1 d D U P B 2
C43A C 0.5213(5) 1.000000 0.1969(6) 0.051(3) Uani 1 2 d DS TU P B 2
C44A C 0.5184(6) 1.0250(9) 0.1306(8) 0.048(5) Uani 0.5 1 d D U P B 2
C45A C 0.5309(8) 0.9598(14) 0.0843(11) 0.050(4) Uani 0.5 1 d . U P B 2
C46A C 0.5438(9) 0.8689(16) 0.1026(12) 0.040(5) Uani 0.5 1 d . U P B 2
C47A C 0.5464(13) 0.842(2) 0.1703(15) 0.046(5) Uani 0.5 1 d . U P B 2
C48A C 0.5405(11) 0.9154(17) 0.2219(12) 0.050(5) Uani 0.5 1 d D U P B 2
C49A C 0.5585(6) 0.9094(9) 0.2771(7) 0.063(5) Uani 0.5 1 d D U P B 2
C50A C 0.6325(6) 0.9600(9) 0.3639(7) 0.072(5) Uani 0.5 1 d D U P B 2
C51A C 0.5734(8) 1.0615(14) 0.2998(10) 0.051(5) Uani 0.5 1 d D U P B 2
C52A C 0.6132(8) 1.1329(15) 0.3173(11) 0.042(4) Uani 0.5 1 d . U P B 2
C53A C 0.6614(6) 1.1021(11) 0.3587(9) 0.046(4) Uani 0.5 1 d D U P B 2
C54A C 0.6714(5) 1.000000 0.3788(7) 0.052(3) Uani 1 2 d DS TU P B 2
C55A C 0.8490(4) 1.000000 0.2039(8) 0.086(5) Uani 1 2 d DS TU P B 2
C56A C 0.8409(4) 1.000000 0.1451(6) 0.051(3) Uani 1 2 d DS TU P B 2
C57A C 0.8127(7) 1.0605(8) 0.0960(8) 0.056(5) Uani 0.5 1 d D U P B 2
C58A C 0.7911(9) 1.1530(12) 0.1139(10) 0.049(4) Uani 0.5 1 d . U P B 2
C59A C 0.7463(8) 1.1792(16) 0.0762(12) 0.058(5) Uani 0.5 1 d D U P B 2
C60A C 0.7162(7) 1.1341(16) 0.0165(12) 0.070(6) Uani 0.5 1 d D U P B 2
C61A C 0.7296(8) 1.0468(11) 0.0074(9) 0.062(5) Uani 0.5 1 d D U P B 2
C62A C 0.7853(6) 1.000000 0.0455(6) 0.067(4) Uani 1 2 d DS TU P B 2
C63A C 0.7914(7) 0.9124(9) 0.0638(7) 0.067(5) Uani 0.5 1 d D U P B 2
C64A C 0.7510(6) 0.8562(11) 0.0409(8) 0.052(4) Uani 0.5 1 d D U P B 2
C65A C 0.7030(5) 0.8827(11) 0.0098(8) 0.056(5) Uani 0.5 1 d D U P B 2
C66A C 0.6905(6) 1.000000 -0.0157(6) 0.076(4) Uani 1 2 d DS TU P B 2
C67A C 0.6392(5) 1.000000 -0.0121(5) 0.064(4) Uani 1 2 d DS TU P B 2
C68A C 0.5969(6) 0.9448(8) 0.0033(7) 0.053(5) Uani 0.5 1 d D U P B 2
C69A C 0.6099(7) 0.8584(12) 0.0224(7) 0.041(4) Uani 0.5 1 d D U P B 2
C70A C 0.6660(6) 0.8249(10) 0.0253(8) 0.042(5) Uani 0.5 1 d D U P B 2
C71A C 0.6539(8) 1.2258(13) 0.0679(9) 0.057(5) Uani 0.5 1 d D U P B 2
C72A C 0.7073(9) 1.2394(13) 0.1047(10) 0.060(5) Uani 0.5 1 d D U P B 2
C73A C 0.8026(10) 1.1764(17) 0.1868(12) 0.046(5) Uani 0.5 1 d . U P B 2
C74A C 0.5821(6) 1.000000 0.3179(6) 0.078(5) Uani 1 2 d DS TU P B 2
C75A C 0.8376(7) 1.0983(11) 0.2214(8) 0.077(6) Uani 0.5 1 d D U P B 2
C76A C 0.8452(5) 0.9487(8) 0.2580(6) 0.058(5) Uani 0.5 1 d D U P B 2
C77A C 0.8209(5) 0.9083(9) 0.1290(7) 0.055(4) Uani 0.5 1 d D U P B 2
C78A C 0.6587(8) 1.1569(14) 0.0147(11) 0.060(6) Uani 0.5 1 d D U P B 2
C79A C 0.6232(7) 1.0941(10) -0.0052(11) 0.069(5) Uani 0.5 1 d D U P B 2
C80A C 0.5760(7) 1.0932(10) 0.0269(10) 0.059(5) Uani 0.5 1 d D U P B 2
C81A C 0.5607(5) 1.000000 0.0346(7) 0.058(4) Uani 1 2 d DS TU P B 2
C82A C 0.5849(11) 0.819(2) 0.0696(16) 0.050(6) Uani 0.5 1 d . U P B 2
C1S C 0.6856(6) 0.500000 0.1850(7) 0.046(3) Uani 1 2 d S T P C 1
C2S C 0.7123(7) 0.500000 0.2500(7) 0.052(4) Uani 1 2 d S T P C 1
H2S H 0.749238 0.500000 0.257201 0.063 Uiso 1 2 calc R U P C 1
C3S C 0.6841(6) 0.500000 0.3007(8) 0.046(3) Uani 1 2 d S T P C 1
H3S H 0.702156 0.500000 0.342922 0.055 Uiso 1 2 calc R U P C 1
C4S C 0.6297(6) 0.500000 0.2931(7) 0.044(3) Uani 1 2 d S T P C 1
H4S H 0.611299 0.500000 0.329596 0.053 Uiso 1 2 calc R U P C 1
C5S C 0.6028(6) 0.500000 0.2314(7) 0.044(3) Uani 1 2 d S T P C 1
H5S H 0.565782 0.500000 0.225598 0.053 Uiso 1 2 calc R U P C 1
C6S C 0.6308(5) 0.500000 0.1763(8) 0.042(3) Uani 1 2 d S T P C 1
H6S H 0.612361 0.500000 0.134202 0.050 Uiso 1 2 calc R U P C 1
C7S C 0.7137(7) 0.500000 0.1290(7) 0.047(3) Uani 1 2 d S T P C 1
H7SA H 0.751287 0.500000 0.143080 0.071 Uiso 1 2 calc R U P C 1
H7SB H 0.704395 0.446930 0.103150 0.071 Uiso 0.5 1 calc R U P C 1
H7SC H 0.704395 0.553070 0.103150 0.071 Uiso 0.5 1 calc R U P C 1
Dy1 Dy 0.65926(7) 1.10463(7) 0.24057(7) 0.0264(5) Uani 0.348(2) 1 d . . P D 1
S1 S 0.7109(2) 0.9732(3) 0.2101(3) 0.0513(14) Uani 0.5 1 d . . P D 1
Dy2 Dy 0.66073(5) 0.94360(7) 0.09856(5) 0.0288(5) Uani 0.3425(17) 1 d . . P D 1
Dy3 Dy 0.7637(2) 1.000000 0.1801(3) 0.037(2) Uani 0.113(3) 2 d S T P E 3
Dy4 Dy 0.6041(3) 1.000000 0.1784(3) 0.050(3) Uani 0.106(3) 2 d S T P F 4
Dy5 Dy 0.6304(4) 0.9152(5) 0.2093(5) 0.056(3) Uani 0.088(2) 1 d . . P G 5
Dy6 Dy 0.7400(4) 1.000000 0.1298(5) 0.263(10) Uani 0.225(4) 2 d S T P H 6
C11S C 0.9814(5) 1.0005(13) 0.1129(5) 0.067(7) Uani 0.5 1 d G . P I -1
C12S C 0.9785(6) 0.9069(12) 0.1069(6) 0.078(9) Uani 0.5 1 d G . P I -1
H12S H 0.997754 0.870229 0.138102 0.093 Uiso 0.5 1 calc R U P I -1
C13S C 0.9467(7) 0.8680(8) 0.0543(8) 0.056(9) Uani 0.5 1 d G . P I -1
H13S H 0.944733 0.805291 0.050249 0.067 Uiso 0.5 1 calc R U P I -1
C14S C 0.9179(6) 0.9227(9) 0.0076(6) 0.049(5) Uani 0.5 1 d G . P I -1
H14S H 0.896626 0.896673 -0.027590 0.058 Uiso 0.5 1 calc R U P I -1
C15S C 0.9208(5) 1.0164(8) 0.0136(5) 0.031(6) Uani 0.5 1 d G . P I -1
H15S H 0.901542 1.052994 -0.017577 0.038 Uiso 0.5 1 calc R U P I -1
C16S C 0.9526(5) 1.0553(8) 0.0663(6) 0.041(4) Uani 0.5 1 d G . P I -1
C17S C 0.9554(13) 1.1582(16) 0.0731(15) 0.059(8) Uani 0.5 1 d . . P I -1
H17C H 0.978930 1.173891 0.111728 0.088 Uiso 0.5 1 calc R U P I -1
H17D H 0.968590 1.183706 0.035248 0.088 Uiso 0.5 1 calc R U P I -1
H17E H 0.920573 1.181712 0.076538 0.088 Uiso 0.5 1 calc R U P I -1

loop_
_atom_site_aniso_label
_atom_site_aniso_U_11
_atom_site_aniso_U_22
_atom_site_aniso_U_33
_atom_site_aniso_U_23
_atom_site_aniso_U_13
_atom_site_aniso_U_12
Ni1P 0.0160(8) 0.0105(6) 0.0221(7) 0.000 0.0047(5) 0.000
N1P 0.024(5) 0.013(4) 0.020(4) 0.000 0.008(4) 0.000
N2P 0.020(3) 0.016(3) 0.025(3) 0.003(2) 0.000(3) 0.000(2)
N3P 0.029(5) 0.015(4) 0.026(4) 0.000 0.012(4) 0.000
C1P 0.025(4) 0.031(4) 0.019(3) 0.006(3) 0.008(3) 0.006(3)
C2P 0.017(4) 0.022(4) 0.022(3) 0.000(3) 0.004(3) 0.003(3)
C3P 0.019(4) 0.022(4) 0.033(4) 0.011(3) 0.005(3) 0.006(3)
C4P 0.021(4) 0.010(3) 0.035(4) 0.004(3) 0.007(3) 0.001(3)
C5P 0.026(5) 0.017(4) 0.050(5) 0.000(3) 0.009(4) 0.002(3)
C6P 0.021(4) 0.015(3) 0.054(5) -0.006(3) 0.007(4) -0.001(3)
C7P 0.017(4) 0.016(3) 0.036(4) -0.004(3) 0.004(3) 0.001(3)
C8P 0.020(4) 0.022(4) 0.031(4) -0.003(3) 0.007(3) -0.008(3)
C9P 0.014(4) 0.024(4) 0.021(3) -0.002(3) 0.000(3) 0.000(3)
C10P 0.018(4) 0.033(4) 0.026(4) -0.002(3) 0.007(3) -0.002(3)
C11P 0.030(5) 0.034(4) 0.025(4) 0.000(3) -0.001(3) -0.009(3)
C12P 0.048(6) 0.050(5) 0.032(4) -0.009(4) 0.004(4) -0.024(4)
C13P 0.030(5) 0.019(4) 0.067(6) -0.010(4) -0.002(4) -0.008(3)
C14P 0.040(6) 0.046(6) 0.081(7) -0.044(5) 0.010(5) -0.001(4)
C15P 0.032(5) 0.015(4) 0.083(7) 0.007(4) -0.005(5) 0.004(3)
C16P 0.039(6) 0.029(5) 0.091(8) -0.014(5) -0.010(6) 0.022(4)
C17P 0.030(5) 0.027(4) 0.025(4) 0.005(3) 0.003(3) 0.004(3)
C18P 0.024(5) 0.043(5) 0.038(4) 0.008(4) 0.006(4) 0.014(4)
C1A 0.041(11) 0.028(10) 0.069(12) 0.003(10) -0.002(11) 0.026(10)
C2A 0.043(10) 0.012(8) 0.064(10) 0.005(7) 0.013(9) 0.011(7)
C3A 0.044(10) 0.010(7) 0.063(10) -0.005(7) 0.026(9) -0.005(7)
C4A 0.056(10) 0.043(10) 0.064(11) 0.002(9) 0.007(10) -0.015(8)
C5A 0.045(11) 0.043(10) 0.068(12) 0.016(10) 0.001(10) 0.013(9)
C6A 0.064(11) 0.050(10) 0.036(10) 0.023(9) 0.007(9) 0.022(9)
C7A 0.060(11) 0.066(10) 0.042(9) 0.027(9) 0.022(9) -0.001(9)
C8A 0.039(10) 0.071(11) 0.045(9) -0.008(9) 0.018(8) -0.029(8)
C9A 0.038(9) 0.054(9) 0.053(9) -0.007(8) 0.024(8) -0.017(8)
C10A 0.031(9) 0.038(8) 0.059(10) -0.016(8) 0.013(9) -0.020(7)
C11A 0.029(9) 0.041(9) 0.057(11) -0.023(9) 0.015(9) -0.009(7)
C12A 0.041(9) 0.018(7) 0.070(9) -0.022(7) 0.011(8) -0.009(6)
C13A 0.049(10) 0.021(7) 0.046(9) -0.018(7) 0.001(8) 0.003(7)
C14A 0.048(9) 0.029(9) 0.035(8) -0.011(7) 0.026(7) 0.011(7)
C15A 0.039(7) 0.021(6) 0.049(7) -0.012(5) 0.011(6) 0.015(5)
C16A 0.032(9) 0.035(9) 0.052(10) -0.007(8) 0.014(8) 0.013(7)
C17A 0.020(6) 0.010(5) 0.036(6) 0.003(5) -0.013(5) 0.008(5)
C18A 0.038(10) 0.030(9) 0.095(11) 0.001(9) -0.013(10) 0.020(8)
C19A 0.043(10) 0.063(10) 0.063(10) 0.004(9) -0.015(9) 0.002(9)
C20A 0.066(11) 0.062(10) 0.028(8) 0.004(8) 0.000(8) -0.007(9)
C21A 0.074(10) 0.123(11) 0.036(7) 0.000 0.003(7) 0.000
C22A 0.044(10) 0.111(11) 0.032(8) 0.000(8) -0.016(8) 0.004(9)
C23A 0.048(9) 0.118(11) 0.058(9) 0.000 -0.027(7) 0.000
C24A 0.037(8) 0.106(10) 0.061(8) 0.000 0.002(7) 0.000
C25A 0.039(10) 0.092(11) 0.086(11) -0.013(10) 0.017(9) -0.021(9)
C26A 0.048(11) 0.043(11) 0.102(12) -0.021(10) 0.003(10) -0.019(10)
C27A 0.060(11) 0.025(7) 0.047(9) -0.011(7) -0.022(9) -0.007(8)
C28A 0.067(11) 0.041(10) 0.041(10) -0.024(8) 0.009(9) -0.020(9)
C29A 0.039(8) 0.031(8) 0.035(7) -0.020(6) 0.017(6) 0.005(6)
C30A 0.049(11) 0.028(10) 0.050(10) -0.018(9) 0.013(10) -0.015(10)
C31A 0.059(11) 0.014(8) 0.053(9) -0.010(7) 0.018(8) -0.014(7)
C32A 0.073(10) 0.012(7) 0.054(8) -0.004(6) 0.021(8) -0.016(8)
C33A 0.069(10) 0.009(6) 0.054(9) -0.007(6) 0.013(8) -0.003(7)
C34A 0.055(10) 0.025(8) 0.051(9) -0.016(7) 0.018(8) -0.003(7)
C35A 0.040(7) 0.029(6) 0.048(7) -0.018(6) 0.012(6) 0.021(6)
C36A 0.057(10) 0.037(9) 0.059(10) -0.005(9) 0.012(10) 0.017(8)
C37A 0.068(10) 0.028(8) 0.055(9) 0.012(7) 0.012(9) 0.030(8)
C38A 0.059(11) 0.041(9) 0.050(10) 0.019(9) 0.006(9) 0.033(9)
C39A 0.037(11) 0.060(11) 0.050(10) 0.014(9) -0.007(10) 0.026(9)
C40A 0.023(9) 0.059(10) 0.063(11) 0.000(10) 0.002(9) 0.011(8)
C41A 0.036(10) 0.040(10) 0.071(12) -0.023(10) 0.012(11) 0.010(8)
C42A 0.017(9) 0.053(9) 0.080(11) -0.041(9) 0.018(9) -0.007(7)
C43A 0.018(6) 0.064(8) 0.071(8) 0.000 0.011(6) 0.000
C44A 0.008(7) 0.066(11) 0.066(9) -0.012(7) -0.008(7) 0.012(6)
C45A 0.017(8) 0.071(9) 0.054(9) -0.017(7) -0.024(8) 0.011(7)
C46A 0.016(8) 0.050(8) 0.050(9) -0.021(8) -0.005(8) -0.017(7)
C47A 0.026(9) 0.046(10) 0.068(11) -0.009(9) 0.016(10) -0.018(8)
C48A 0.022(10) 0.075(11) 0.056(9) -0.003(9) 0.024(8) -0.014(8)
C49A 0.036(10) 0.110(12) 0.047(9) -0.015(9) 0.019(8) -0.034(9)
C50A 0.083(11) 0.097(11) 0.043(9) 0.019(8) 0.029(9) 0.012(10)
C51A 0.021(8) 0.079(11) 0.057(9) -0.036(9) 0.027(8) -0.009(8)
C52A 0.036(8) 0.050(8) 0.047(8) -0.013(7) 0.030(7) 0.008(7)
C53A 0.047(9) 0.049(9) 0.046(8) -0.030(7) 0.022(7) 0.009(8)
C54A 0.035(7) 0.088(9) 0.032(6) 0.000 0.007(6) 0.000
C55A 0.027(7) 0.139(11) 0.090(10) 0.000 0.004(8) 0.000
C56A 0.027(6) 0.075(8) 0.056(7) 0.000 0.021(6) 0.000
C57A 0.043(9) 0.070(9) 0.064(9) 0.004(8) 0.044(8) 0.015(7)
C58A 0.061(9) 0.032(8) 0.061(9) 0.002(7) 0.037(8) -0.016(7)
C59A 0.081(11) 0.045(11) 0.053(10) 0.029(9) 0.033(9) -0.013(9)
C60A 0.091(12) 0.066(11) 0.055(10) 0.030(9) 0.024(10) 0.000(11)
C61A 0.089(11) 0.078(10) 0.026(7) 0.005(7) 0.039(8) -0.008(9)
C62A 0.057(8) 0.110(10) 0.043(7) 0.000 0.041(6) 0.000
C63A 0.056(9) 0.092(10) 0.065(9) -0.024(8) 0.053(8) -0.010(8)
C64A 0.056(9) 0.062(10) 0.047(9) -0.013(8) 0.046(8) -0.003(8)
C65A 0.064(10) 0.065(10) 0.044(9) -0.030(8) 0.025(9) -0.002(9)
C66A 0.071(10) 0.114(11) 0.047(8) 0.000 0.017(8) 0.000
C67A 0.069(9) 0.081(9) 0.042(7) 0.000 -0.002(7) 0.000
C68A 0.047(10) 0.069(10) 0.036(9) -0.001(8) -0.023(8) 0.011(8)
C69A 0.033(9) 0.054(9) 0.029(7) -0.019(7) -0.024(7) 0.012(7)
C70A 0.046(10) 0.035(8) 0.047(10) -0.024(8) 0.010(8) 0.015(7)
C71A 0.077(11) 0.048(9) 0.044(9) 0.028(8) 0.007(9) 0.006(9)
C72A 0.095(12) 0.030(8) 0.058(10) 0.009(8) 0.016(9) -0.029(9)
C73A 0.045(10) 0.050(10) 0.047(9) -0.013(8) 0.025(8) -0.016(8)
C74A 0.043(8) 0.150(13) 0.047(8) 0.000 0.029(7) 0.000
C75A 0.048(11) 0.120(13) 0.061(11) -0.005(11) 0.000(10) -0.029(10)
C76A 0.025(9) 0.093(11) 0.057(9) 0.004(8) 0.011(8) 0.000(8)
C77A 0.036(9) 0.071(10) 0.067(10) -0.009(9) 0.038(8) 0.009(8)
C78A 0.078(12) 0.063(11) 0.037(9) 0.029(9) 0.000(10) 0.011(10)
C79A 0.075(12) 0.076(11) 0.052(10) 0.012(9) -0.003(10) 0.020(10)
C80A 0.055(11) 0.075(10) 0.040(9) 0.009(8) -0.017(8) 0.024(9)
C81A 0.043(8) 0.074(8) 0.049(7) 0.000 -0.021(6) 0.000
C82A 0.036(11) 0.057(10) 0.055(10) -0.028(9) -0.004(9) 0.004(9)
C1S 0.059(10) 0.025(6) 0.059(9) 0.000 0.025(7) 0.000
C2S 0.062(11) 0.037(7) 0.053(9) 0.000 -0.015(8) 0.000
C3S 0.040(9) 0.042(8) 0.055(8) 0.000 0.010(7) 0.000
C4S 0.046(9) 0.045(8) 0.042(7) 0.000 0.005(6) 0.000
C5S 0.036(8) 0.030(6) 0.065(9) 0.000 0.001(7) 0.000
C6S 0.026(7) 0.029(6) 0.067(9) 0.000 -0.011(6) 0.000
C7S 0.066(10) 0.035(7) 0.041(7) 0.000 0.010(7) 0.000
Dy1 0.0296(10) 0.0228(6) 0.0279(7) -0.0034(4) 0.0075(6) 0.0049(5)
S1 0.057(3) 0.042(3) 0.053(3) -0.0013(18) 0.000(2) 0.0019(19)
Dy2 0.0311(8) 0.0303(7) 0.0249(7) -0.0067(4) 0.0039(5) -0.0016(4)
Dy3 0.025(3) 0.052(4) 0.034(3) 0.000 -0.001(2) 0.000
Dy4 0.037(4) 0.059(5) 0.054(4) 0.000 0.004(3) 0.000
Dy5 0.049(5) 0.040(3) 0.083(6) -0.011(4) 0.028(5) -0.021(3)
Dy6 0.101(7) 0.59(3) 0.106(7) 0.000 0.037(6) 0.000
C11S 0.062(14) 0.102(17) 0.038(9) -0.02(3) 0.014(10) -0.05(3)
C12S 0.11(2) 0.09(2) 0.039(13) 0.008(13) 0.022(14) 0.052(18)
C13S 0.066(19) 0.042(18) 0.068(18) 0.028(12) 0.041(15) 0.021(13)
C14S 0.037(13) 0.066(14) 0.039(11) -0.019(10) -0.015(9) 0.006(10)
C15S 0.045(10) 0.014(19) 0.035(7) -0.004(6) 0.005(7) 0.005(6)
C16S 0.023(11) 0.063(14) 0.039(10) -0.004(9) 0.015(9) -0.002(8)
C17S 0.064(18) 0.027(13) 0.08(2) -0.002(14) 0.008(15) -0.016(12)

loop_
_atom_type_symbol
_atom_type_description
_atom_type_scat_dispersion_real
_atom_type_scat_dispersion_imag
_atom_type_scat_source
C C 0.0060 0.0030 'International Tables Vol C Tables 4.2.6.8 and 6.1.1.4'
H H 0.0000 0.0000 'International Tables Vol C Tables 4.2.6.8 and 6.1.1.4'
N N 0.0110 0.0050 'International Tables Vol C Tables 4.2.6.8 and 6.1.1.4'
S S 0.1760 0.1950 'International Tables Vol C Tables 4.2.6.8 and 6.1.1.4'
Ni Ni 0.2530 1.6900 'International Tables Vol C Tables 4.2.6.8 and 6.1.1.4'
Dy Dy -0.3790 6.5120 'International Tables Vol C Tables 4.2.6.8 and 6.1.1.4'

loop_
_geom_angle_atom_site_label_1
_geom_angle_atom_site_label_2
_geom_angle_atom_site_label_3
_geom_angle
_geom_angle_site_symmetry_1
_geom_angle_site_symmetry_3
N2P Ni1P N2P 178.2(4) 6_575 .
N2P Ni1P N3P 89.86(17) 6_575 .
N2P Ni1P N3P 89.86(17) . .
N2P Ni1P N1P 90.10(17) 6_575 .
N2P Ni1P N1P 90.10(17) . .
N3P Ni1P N1P 177.5(3) . .
C2P N1P C2P 105.2(8) . 6_575
C2P N1P Ni1P 127.4(4) . .
C2P N1P Ni1P 127.4(4) 6_575 .
C4P N2P C7P 104.9(6) . .
C4P N2P Ni1P 127.9(5) . .
C7P N2P Ni1P 127.0(5) . .
C9P N3P C9P 106.3(9) . 6_575
C9P N3P Ni1P 126.8(4) . .
C9P N3P Ni1P 126.8(4) 6_575 .
C1P C1P C2P 106.6(4) 6_575 .
C1P C1P C17P 128.5(4) 6_575 .
C2P C1P C17P 124.6(7) . .
C3P C2P N1P 125.2(7) . .
C3P C2P C1P 124.1(7) . .
N1P C2P C1P 110.8(6) . .
C2P C3P C4P 124.4(7) . .
C2P C3P H3P 117.8 . .
C4P C3P H3P 117.8 . .
N2P C4P C3P 124.9(6) . .
N2P C4P C5P 111.6(7) . .
C3P C4P C5P 123.6(7) . .
C6P C5P C4P 106.4(7) . .
C6P C5P C15P 129.3(7) . .
C4P C5P C15P 124.3(8) . .
C5P C6P C7P 107.9(7) . .
C5P C6P C13P 130.0(7) . .
C7P C6P C13P 121.8(8) . .
C8P C7P N2P 126.0(6) . .
C8P C7P C6P 124.9(7) . .
N2P C7P C6P 109.2(6) . .
C7P C8P C9P 124.2(7) . .
C7P C8P H8P 117.9 . .
C9P C8P H8P 117.9 . .
C8P C9P N3P 126.0(7) . .
C8P C9P C10P 124.5(7) . .
N3P C9P C10P 109.5(6) . .
C10P C10P C9P 107.3(4) 6_575 .
C10P C10P C11P 129.1(4) 6_575 .
C9P C10P C11P 123.5(7) . .
C10P C11P C12P 111.0(7) . .
C10P C11P H11A 109.4 . .
C12P C11P H11A 109.4 . .
C10P C11P H11B 109.4 . .
C12P C11P H11B 109.4 . .
H11A C11P H11B 108.0 . .
C11P C12P H12A 109.5 . .
C11P C12P H12B 109.5 . .
H12A C12P H12B 109.5 . .
C11P C12P H12C 109.5 . .
H12A C12P H12C 109.5 . .
H12B C12P H12C 109.5 . .
C6P C13P C14P 114.3(7) . .
C6P C13P H13A 108.7 . .
C14P C13P H13A 108.7 . .
C6P C13P H13B 108.7 . .
C14P C13P H13B 108.7 . .
H13A C13P H13B 107.6 . .
C13P C14P H14A 109.5 . .
C13P C14P H14B 109.5 . .
H14A C14P H14B 109.5 . .
C13P C14P H14C 109.5 . .
H14A C14P H14C 109.5 . .
H14B C14P H14C 109.5 . .
C5P C15P C16P 112.6(8) . .
C5P C15P H15A 109.1 . .
C16P C15P H15A 109.1 . .
C5P C15P H15B 109.1 . .
C16P C15P H15B 109.1 . .
H15A C15P H15B 107.8 . .
C15P C16P H16A 109.5 . .
C15P C16P H16B 109.5 . .
H16A C16P H16B 109.5 . .
C15P C16P H16C 109.5 . .
H16A C16P H16C 109.5 . .
H16B C16P H16C 109.5 . .
C1P C17P C18P 111.6(6) . .
C1P C17P H17A 109.3 . .
C18P C17P H17A 109.3 . .
C1P C17P H17B 109.3 . .
C18P C17P H17B 109.3 . .
H17A C17P H17B 108.0 . .
C17P C18P H18A 109.5 . .
C17P C18P H18B 109.5 . .
H18A C18P H18B 109.5 . .
C17P C18P H18C 109.5 . .
H18A C18P H18C 109.5 . .
H18B C18P H18C 109.5 . .
C30A C1A C5A 95(10) 6_575 .
C30A C1A C18A 116(10) 6_575 .
C5A C1A C18A 124.1(14) . .
C5A C1A C2A 102.3(16) . .
C18A C1A C2A 123.3(13) . .
C26A C1A C2A 133.6(19) 6_575 .
C29A C1A C2A 103(2) 6_575 .
C31A C2A C3A 160(4) 6_575 .
C31A C2A C15A 57(3) 6_575 .
C32A C2A C15A 94(2) 6_575 .
C3A C2A C15A 122.4(14) . .
C31A C2A C1A 62(3) 6_575 .
C32A C2A C1A 135(3) 6_575 .
C3A C2A C1A 111.3(16) . .
C15A C2A C1A 119.0(13) . .
C33A C3A C2A 139(3) 6_575 .
C33A C3A C12A 86(3) 6_575 .
C32A C3A C12A 82(3) 6_575 .
C2A C3A C12A 121.3(13) . .
C32A C3A C4A 138(3) 6_575 .
C2A C3A C4A 105.1(16) . .
C12A C3A C4A 124.1(13) . .
C34A C4A C3A 147(5) 6_575 .
C34A C4A C9A 72(3) 6_575 .
C33A C4A C9A 95.2(19) 6_575 .
C3A C4A C9A 119.1(13) . .
C29A C4A C9A 115.0(16) 6_575 .
C34A C4A C5A 50(3) 6_575 .
C33A C4A C5A 127(3) 6_575 .
C3A C4A C5A 106.3(18) . .
C9A C4A C5A 121.4(14) . .
C29A C5A C1A 175(10) 6_575 .
C34A C5A C1A 133.4(19) 6_575 .
C29A C5A C4A 71(10) 6_575 .
C1A C5A C4A 114.5(17) . .
C30A C5A C4A 110(2) 6_575 .
C29A C5A C6A 56(10) 6_575 .
C34A C5A C6A 100.7(15) 6_575 .
C1A C5A C6A 118.7(14) . .
C30A C5A C6A 122(2) 6_575 .
C4A C5A C6A 120.9(13) . .
C28A C6A C20A 52(6) 6_575 .
C53A C6A C20A 85.7(13) 6_575 .
C28A C6A C7A 155(8) 6_575 .
C20A C6A C7A 118.5(12) . .
C28A C6A C5A 84(6) 6_575 .
C53A C6A C5A 139.7(15) 6_575 .
C20A C6A C5A 117.6(12) . .
C7A C6A C5A 117.8(11) . .
C53A C7A C6A 63.7(17) 6_575 .
C52A C7A C6A 130.2(19) 6_575 .
C53A C7A C50A 49.0(16) 6_575 .
C52A C7A C50A 83.1(16) 6_575 .
C6A C7A C50A 112.7(10) . .
C53A C7A C8A 140(2) 6_575 .
C6A C7A C8A 123.3(10) . .
C50A C7A C8A 107.6(7) . .
C52A C8A C9A 129(2) 6_575 .
C35A C8A C49A 129.7(19) 6_575 .
C52A C8A C49A 80.4(18) 6_575 .
C9A C8A C49A 119.7(12) . .
C35A C8A C7A 98.2(17) 6_575 .
C9A C8A C7A 117.5(10) . .
C49A C8A C7A 108.2(7) . .
C35A C9A C10A 127(3) 6_575 .
C34A C9A C10A 134.4(14) 6_575 .
C35A C9A C4A 99.5(19) 6_575 .
C36A C9A C4A 138.5(18) 6_575 .
C10A C9A C4A 116.8(12) . .
C36A C9A C8A 90.5(17) 6_575 .
C34A C9A C8A 97.0(12) 6_575 .
C10A C9A C8A 114.0(16) . .
C4A C9A C8A 118.7(12) . .
C36A C10A C47A 80(3) 6_575 .
C37A C10A C47A 140(3) 6_575 .
C36A C10A C11A 157(4) 6_575 .
C47A C10A C11A 106(2) . .
C37A C10A C9A 86.2(18) 6_575 .
C47A C10A C9A 121(2) . .
C11A C10A C9A 123.2(14) . .
C38A C11A C82A 47(5) 6_575 .
C37A C11A C82A 155(3) 6_575 .
C38A C11A C10A 157(7) 6_575 .
C82A C11A C10A 117(2) . .
C38A C11A C12A 68(5) 6_575 .
C37A C11A C12A 77(2) 6_575 .
C82A C11A C12A 114(2) . .
C10A C11A C12A 120.2(15) . .
C38A C12A C13A 97.5(17) 6_575 .
C71A C12A C3A 152.3(15) 6_575 .
C72A C12A C3A 87.3(13) 6_575 .
C38A C12A C3A 135.5(16) 6_575 .
C13A C12A C3A 118.0(12) . .
C71A C12A C11A 80.9(16) 6_575 .
C72A C12A C11A 142.7(18) 6_575 .
C13A C12A C11A 118.0(16) . .
C3A C12A C11A 116.5(12) . .
C72A C13A C14A 52(2) 6_575 .
C71A C13A C14A 159(2) 6_575 .
C72A C13A C70A 150(3) 6_575 .
C71A C13A C70A 60.3(17) 6_575 .
C14A C13A C70A 106.9(8) . .
C72A C13A C12A 71(2) 6_575 .
C71A C13A C12A 63.1(17) 6_575 .
C14A C13A C12A 122.3(12) . .
C70A C13A C12A 121.9(14) . .
C72A C14A C64A 135.9(15) 6_575 .
C59A C14A C13A 112(3) 6_575 .
C64A C14A C13A 106.5(8) . .
C59A C14A C15A 111(4) 6_575 .
C72A C14A C15A 87.1(15) 6_575 .
C64A C14A C15A 126.5(15) . .
C13A C14A C15A 118.7(11) . .
C73A C15A C2A 103.7(16) 6_575 .
C31A C15A C16A 95.9(16) 6_575 .
C2A C15A C16A 121.1(12) . .
C58A C15A C16A 54.0(13) 6_575 .
C73A C15A C14A 134.9(18) 6_575 .
C31A C15A C14A 140.0(17) 6_575 .
C2A C15A C14A 116.7(11) . .
C58A C15A C14A 63.1(13) 6_575 .
C16A C15A C14A 116.8(13) . .
C73A C16A C77A 154(5) 6_575 .
C75A C16A C77A 92.0(12) 6_575 .
C58A C16A C77A 53.7(12) 6_575 .
C73A C16A C17A 82(4) 6_575 .
C58A C16A C17A 162.1(13) 6_575 .
C77A C16A C17A 118.1(12) . .
C75A C16A C15A 147.7(15) 6_575 .
C58A C16A C15A 60.4(13) 6_575 .
C77A C16A C15A 113.5(14) . .
C17A C16A C15A 121.9(12) . .
C75A C17A C76A 58.9(19) 6_575 .
C25A C17A C76A 58.4(12) 6_575 .
C75A C17A C16A 66(2) 6_575 .
C25A C17A C16A 165.3(15) 6_575 .
C76A C17A C16A 123.0(11) . .
C75A C17A C18A 163(2) 6_575 .
C25A C17A C18A 53.3(12) 6_575 .
C76A C17A C18A 110.1(10) . .
C16A C17A C18A 119.3(10) . .
C73A C17A C18A 98.5(12) 6_575 .
C25A C18A C19A 78.7(11) 6_575 .
C26A C18A C1A 87(6) 6_575 .
C25A C18A C1A 153.1(14) 6_575 .
C19A C18A C1A 121.2(13) . .
C26A C18A C17A 151(6) 6_575 .
C19A C18A C17A 115.3(11) . .
C1A C18A C17A 115.2(11) . .
C30A C18A C17A 111.8(16) 6_575 .
C27A C19A C18A 101.0(16) 6_575 .
C22A C19A C18A 164.4(15) 6_575 .
C26A C19A C20A 110.4(13) 6_575 .
C22A C19A C20A 50.3(7) 6_575 .
C18A C19A C20A 117.8(10) . .
C27A C19A C23A 128.5(15) 6_575 .
C26A C19A C23A 133.1(13) 6_575 .
C22A C19A C23A 60.2(8) 6_575 .
C18A C19A C23A 124.9(10) . .
C20A C19A C23A 107.4(7) . .
C27A C20A C6A 101.0(17) 6_575 .
C22A C20A C6A 169.6(15) 6_575 .
C22A C20A C19A 51.7(7) 6_575 .
C28A C20A C19A 114.7(12) 6_575 .
C6A C20A C19A 120.4(10) . .
C27A C20A C21A 130.3(16) 6_575 .
C22A C20A C21A 58.6(7) 6_575 .
C28A C20A C21A 133.8(12) 6_575 .
C6A C20A C21A 125.1(9) . .
C19A C20A C21A 107.2(6) . .
C54A C21A C22A 139.0(7) . .
C22A C21A C22A 63.4(8) 6_575 .
C54A C21A C20A 97.8(5) . .
C22A C21A C20A 105.2(6) . .
C20A C22A C21A 77.6(8) 6_575 .
C19A C22A C21A 146.9(12) 6_575 .
C27A C22A C21A 114.8(9) . .
C20A C22A C23A 145.1(13) 6_575 .
C19A C22A C23A 75.2(8) 6_575 .
C27A C22A C23A 115.6(9) . .
C21A C22A C23A 115.5(7) . .
C24A C23A C22A 144.6(7) . .
C24A C23A C19A 100.8(5) . .
C22A C23A C19A 104.6(6) . .
C23A C24A C76A 142.4(8) . .
C76A C24A C76A 63.1(8) 6_575 .
C23A C24A C25A 101.6(6) . .
C76A C24A C25A 104.8(7) . .
C18A C25A C75A 110.3(13) 6_575 .
C17A C25A C26A 97.2(16) 6_575 .
C76A C25A C26A 156(2) 6_575 .
C18A C25A C26A 9.9(12) 6_575 .
C75A C25A C26A 119.2(12) . .
C17A C25A C24A 128.6(13) 6_575 .
C76A C25A C24A 63.4(9) 6_575 .
C18A C25A C24A 131.2(13) 6_575 .
C75A C25A C24A 106.3(7) . .
C26A C25A C24A 121.8(10) . .
C18A C26A C27A 167(8) 6_575 .
C1A C26A C27A 105.5(16) 6_575 .
C18A C26A C30A 79(6) 6_575 .
C19A C26A C30A 140.6(14) 6_575 .
C27A C26A C30A 107.2(7) . .
C18A C26A C25A 55(5) 6_575 .
C19A C26A C25A 80.3(12) 6_575 .
C1A C26A C25A 134(2) 6_575 .
C27A C26A C25A 114.7(11) . .
C30A C26A C25A 131.0(14) . .
C20A C27A C22A 69.3(15) 6_575 .
C19A C27A C22A 69.2(14) 6_575 .
C20A C27A C26A 154(2) 6_575 .
C19A C27A C26A 52.0(15) 6_575 .
C22A C27A C26A 120.4(11) . .
C20A C27A C28A 54.8(15) 6_575 .
C19A C27A C28A 158(2) 6_575 .
C22A C27A C28A 124.0(10) . .
C26A C27A C28A 109.6(7) . .
C6A C28A C29A 81(6) 6_575 .
C20A C28A C29A 134.9(13) 6_575 .
C6A C28A C27A 140(8) 6_575 .
C29A C28A C27A 107.0(7) . .
C20A C28A C53A 83.4(12) 6_575 .
C29A C28A C53A 120.0(15) . .
C27A C28A C53A 112.6(11) . .
C5A C29A C34A 120(10) 6_575 .
C5A C29A C28A 110(10) 6_575 .
C34A C29A C28A 122.9(19) . .
C4A C29A C28A 142.6(19) 6_575 .
C1A C29A C28A 105.3(16) 6_575 .
C34A C29A C30A 120.6(18) . .
C4A C29A C30A 102.6(16) 6_575 .
C6A C29A C30A 115.3(14) 6_575 .
C28A C29A C30A 108.1(7) . .
C1A C30A C31A 150(10) 6_575 .
C5A C30A C31A 129(3) 6_575 .
C1A C30A C26A 53(10) 6_575 .
C5A C30A C26A 108.3(18) 6_575 .
C31A C30A C26A 113.5(17) . .
C1A C30A C29A 80(10) 6_575 .
C31A C30A C29A 129(2) . .
C18A C30A C29A 118.8(15) 6_575 .
C26A C30A C29A 108.1(8) . .
C2A C31A C30A 94(4) 6_575 .
C15A C31A C30A 165(2) 6_575 .
C15A C31A C32A 80.9(18) 6_575 .
C30A C31A C32A 107(2) . .
C1A C31A C32A 109(2) 6_575 .
C2A C31A C73A 147(4) 6_575 .
C15A C31A C73A 49.4(14) 6_575 .
C30A C31A C73A 119(2) . .
C1A C31A C73A 118(2) 6_575 .
C32A C31A C73A 128(2) . .
C2A C32A C33A 116(3) 6_575 .
C3A C32A C72A 126(4) 6_575 .
C2A C32A C72A 122(3) 6_575 .
C33A C32A C72A 120(2) . .
C3A C32A C31A 123(3) 6_575 .
C33A C32A C31A 124(2) . .
C72A C32A C31A 111(2) . .
C4A C33A C32A 120(3) 6_575 .
C3A C33A C37A 130(3) 6_575 .
C4A C33A C37A 112.2(18) 6_575 .
C32A C33A C37A 121.9(18) . .
C3A C33A C34A 120(3) 6_575 .
C32A C33A C34A 119.1(19) . .
C37A C33A C34A 107.5(7) . .
C4A C34A C29A 117(4) 6_575 .
C4A C34A C35A 118(3) 6_575 .
C29A C34A C35A 123.6(19) . .
C5A C34A C35A 129.8(18) 6_575 .
C29A C34A C33A 119.3(19) . .
C5A C34A C33A 111.2(18) 6_575 .
C9A C34A C33A 79.4(10) 6_575 .
C35A C34A C33A 108.2(7) . .
C9A C35A C52A 167(3) 6_575 .
C8A C35A C34A 148(2) 6_575 .
C9A C35A C34A 69.6(17) 6_575 .
C52A C35A C34A 117.0(16) . .
C8A C35A C36A 104.3(19) 6_575 .
C52A C35A C36A 125.7(17) . .
C34A C35A C36A 107.0(7) . .
C10A C36A C41A 92(3) 6_575 .
C9A C36A C41A 150(2) 6_575 .
C9A C36A C37A 82.6(13) 6_575 .
C41A C36A C37A 119.8(17) . .
C47A C36A C37A 100.1(18) 6_575 .
C10A C36A C35A 142(3) 6_575 .
C41A C36A C35A 118.5(18) . .
C47A C36A C35A 136(2) 6_575 .
C37A C36A C35A 108.6(7) . .
C10A C37A C38A 109(3) 6_575 .
C11A C37A C33A 130(2) 6_575 .
C10A C37A C33A 128.8(17) 6_575 .
C38A C37A C33A 116(2) . .
C11A C37A C36A 116(2) 6_575 .
C38A C37A C36A 126(2) . .
C33A C37A C36A 108.1(7) . .
C11A C38A C71A 147(7) 6_575 .
C82A C38A C71A 99(3) 6_575 .
C82A C38A C37A 131(3) 6_575 .
C71A C38A C37A 125(3) . .
C11A C38A C39A 96(6) 6_575 .
C71A C38A C39A 115(3) . .
C37A C38A C39A 113(3) . .
C12A C38A C39A 160(2) 6_575 .
C82A C39A C80A 88(6) 6_575 .
C46A C39A C80A 103(3) 6_575 .
C46A C39A C38A 131(3) 6_575 .
C80A C39A C38A 122(3) . .
C82A C39A C40A 160(7) 6_575 .
C80A C39A C40A 108(2) . .
C38A C39A C40A 122(2) . .
C46A C40A C44A 121(4) 6_575 .
C47A C40A C44A 124(2) 6_575 .
C46A C40A C41A 127(4) 6_575 .
C44A C40A C41A 108.0(8) . .
C47A C40A C39A 99(3) 6_575 .
C44A C40A C39A 128.2(18) . .
C41A C40A C39A 114.7(19) . .
C45A C40A C39A 85.5(18) 6_575 .
C47A C41A C36A 87(7) 6_575 .
C48A C41A C36A 124(3) 6_575 .
C47A C41A C42A 147(6) 6_575 .
C36A C41A C42A 123.4(19) . .
C48A C41A C40A 101(2) 6_575 .
C36A C41A C40A 124.0(19) . .
C42A C41A C40A 107.5(8) . .
C49A C42A C41A 102.8(19) 6_575 .
C48A C42A C43A 82(7) 6_575 .
C49A C42A C43A 129.2(19) 6_575 .
C41A C42A C43A 108.3(8) . .
C48A C42A C51A 102(6) 6_575 .
C41A C42A C51A 116.5(19) . .
C43A C42A C51A 111.4(13) . .
C44A C43A C48A 124.0(14) . .
C44A C43A C48A 95.5(11) 6_575 .
C48A C43A C48A 124.0(18) 6_575 .
C44A C43A C42A 107.0(7) . .
C44A C43A C42A 136.9(11) 6_575 .
C48A C43A C42A 120.5(12) . .
C42A C43A C42A 113.0(13) 6_575 .
C44A C44A C43A 74.8(6) 6_575 .
C45A C44A C43A 159.6(19) 6_575 .
C44A C44A C40A 162.3(12) 6_575 .
C45A C44A C40A 68.9(17) 6_575 .
C43A C44A C40A 108.0(8) . .
C44A C44A C45A 47.2(11) 6_575 .
C45A C44A C45A 55(2) 6_575 .
C43A C44A C45A 118.9(14) . .
C40A C44A C45A 121.9(16) . .
C45A C45A C44A 47.2(11) 6_575 .
C44A C45A C46A 93(2) 6_575 .
C45A C45A C46A 160.8(11) 6_575 .
C44A C45A C46A 122(2) . .
C44A C45A C81A 141(2) 6_575 .
C45A C45A C81A 66.1(8) 6_575 .
C44A C45A C81A 111.6(16) . .
C46A C45A C81A 116.5(17) . .
C40A C45A C81A 138.7(17) 6_575 .
C40A C46A C45A 78(3) 6_575 .
C39A C46A C45A 115(3) 6_575 .
C39A C46A C47A 115(3) 6_575 .
C45A C46A C47A 120(2) . .
C40A C46A C82A 152(4) 6_575 .
C45A C46A C82A 119(2) . .
C47A C46A C82A 111(2) . .
C41A C47A C10A 101(7) 6_575 .
C40A C47A C10A 133(3) 6_575 .
C41A C47A C46A 147(7) 6_575 .
C10A C47A C46A 109(2) . .
C36A C47A C46A 135(3) 6_575 .
C40A C47A C48A 97(3) 6_575 .
C10A C47A C48A 123(3) . .
C36A C47A C48A 96(2) 6_575 .
C46A C47A C48A 119(2) . .
C42A C48A C49A 63(6) 6_575 .
C41A C48A C49A 114(3) 6_575 .
C42A C48A C43A 83(6) 6_575 .
C41A C48A C43A 126(3) 6_575 .
C49A C48A C43A 119.7(16) . .
C42A C48A C47A 137(6) 6_575 .
C49A C48A C47A 124(2) . .
C43A C48A C47A 115(2) . .
C51A C49A C48A 135(2) 6_575 .
C51A C49A C8A 93.0(19) 6_575 .
C42A C49A C8A 130.1(15) 6_575 .
C48A C49A C8A 118.1(16) . .
C42A C49A C74A 117.2(15) 6_575 .
C48A C49A C74A 120.2(14) . .
C8A C49A C74A 109.7(7) . .
C52A C49A C74A 79.8(9) 6_575 .
C54A C50A C7A 114.4(10) . .
C50A C50A C7A 167.3(6) 6_575 .
C54A C50A C74A 123.9(12) . .
C50A C50A C74A 68.4(5) 6_575 .
C53A C50A C74A 133.3(15) 6_575 .
C7A C50A C74A 112.2(7) . .
C49A C51A C74A 151(3) 6_575 .
C49A C51A C52A 91(2) 6_575 .
C74A C51A C52A 117(2) . .
C74A C51A C42A 123.5(15) . .
C52A C51A C42A 116.0(19) . .
C7A C52A C35A 108(2) 6_575 .
C8A C52A C53A 151(3) 6_575 .
C35A C52A C53A 123.5(18) . .
C8A C52A C51A 94(2) 6_575 .
C7A C52A C51A 135(2) 6_575 .
C35A C52A C51A 117(2) . .
C53A C52A C51A 114.5(19) . .
C7A C53A C28A 88.9(19) 6_575 .
C50A C53A C28A 170.2(16) 6_575 .
C50A C53A C52A 79.3(14) 6_575 .
C6A C53A C52A 102.6(17) 6_575 .
C28A C53A C52A 109.8(15) . .
C7A C53A C54A 147(2) 6_575 .
C50A C53A C54A 47.0(10) 6_575 .
C6A C53A C54A 129.5(15) 6_575 .
C28A C53A C54A 123.2(11) . .
C52A C53A C54A 122.9(14) . .
C50A C54A C21A 149.3(7) . .
C50A C54A C21A 149.3(7) 6_575 .
C50A C54A C53A 108.3(12) . .
C50A C54A C53A 48.6(9) 6_575 .
C21A C54A C53A 101.1(7) . .
C53A C54A C53A 146.2(16) 6_575 .
C56A C55A C76A 143.4(5) . .
C56A C55A C75A 102.9(6) . .
C76A C55A C75A 107.5(7) . .
C75A C55A C75A 142.7(11) 6_575 .
C55A C56A C57A 134.5(8) . .
C57A C56A C57A 75.1(9) 6_575 .
C55A C56A C77A 103.8(5) . .
C57A C56A C77A 106.3(7) . .
C77A C56A C77A 134.4(9) 6_575 .
C77A C57A C56A 73.9(12) 6_575 .
C63A C57A C56A 168.5(17) 6_575 .
C77A C57A C62A 165(2) 6_575 .
C63A C57A C62A 64.1(11) 6_575 .
C56A C57A C62A 105.2(7) . .
C77A C57A C58A 50.6(15) 6_575 .
C63A C57A C58A 65.0(15) 6_575 .
C56A C57A C58A 122.4(13) . .
C62A C57A C58A 123.9(14) . .
C77A C58A C59A 146(2) 6_575 .
C16A C58A C59A 142(2) 6_575 .
C77A C58A C73A 83.1(19) 6_575 .
C59A C58A C73A 123(2) . .
C63A C58A C73A 148(2) 6_575 .
C15A C58A C73A 45.6(13) 6_575 .
C16A C58A C57A 94.8(17) 6_575 .
C59A C58A C57A 114.6(18) . .
C15A C58A C57A 155.1(17) 6_575 .
C73A C58A C57A 113.9(19) . .
C14A C59A C58A 102(4) 6_575 .
C64A C59A C58A 96(2) 6_575 .
C64A C59A C72A 144(2) 6_575 .
C58A C59A C72A 119.4(19) . .
C14A C59A C60A 128(4) 6_575 .
C58A C59A C60A 130.0(19) . .
C72A C59A C60A 106.6(8) . .
C65A C60A C61A 66(4) 6_575 .
C64A C60A C61A 89(2) 6_575 .
C65A C60A C78A 53(4) 6_575 .
C64A C60A C78A 143.3(19) 6_575 .
C61A C60A C78A 118.3(14) . .
C70A C60A C78A 14.7(10) 6_575 .
C65A C60A C59A 145(6) 6_575 .
C61A C60A C59A 115(2) . .
C70A C60A C59A 94.5(11) 6_575 .
C78A C60A C59A 108.2(8) . .
C65A C61A C66A 94.0(14) 6_575 .
C66A C61A C60A 112.2(13) . .
C65A C61A C62A 139.1(17) 6_575 .
C66A C61A C62A 122.0(11) . .
C60A C61A C62A 122.8(15) . .
C61A C61A C62A 65.6(6) 6_575 .
C64A C61A C62A 87.1(11) 6_575 .
C63A C62A C63A 146.6(11) 6_575 .
C63A C62A C57A 110.9(8) . .
C63A C62A C61A 78.2(9) 6_575 .
C63A C62A C61A 125.9(10) . .
C57A C62A C61A 112.0(9) . .
C57A C62A C61A 150.9(12) 6_575 .
C61A C62A C61A 48.8(12) 6_575 .
C57A C63A C62A 79.3(12) 6_575 .
C57A C63A C64A 153(2) 6_575 .
C62A C63A C64A 115.7(10) . .
C62A C63A C77A 108.9(8) . .
C64A C63A C77A 125.1(13) . .
C58A C63A C77A 49.3(12) 6_575 .
C59A C64A C63A 104(2) 6_575 .
C60A C64A C63A 133(2) 6_575 .
C59A C64A C65A 110.1(17) 6_575 .
C63A C64A C65A 125.4(12) . .
C60A C64A C14A 104.1(17) 6_575 .
C63A C64A C14A 111.7(14) . .
C65A C64A C14A 108.3(8) . .
C60A C65A C70A 95(4) 6_575 .
C61A C65A C70A 160.6(15) 6_575 .
C61A C65A C64A 78.6(13) 6_575 .
C78A C65A C64A 124.9(14) 6_575 .
C70A C65A C64A 108.4(8) . .
C60A C65A C66A 139(4) 6_575 .
C78A C65A C66A 109.5(15) 6_575 .
C70A C65A C66A 125.0(10) . .
C64A C65A C66A 121.4(9) . .
C61A C66A C61A 67.0(15) 6_575 .
C61A C66A C67A 136.2(10) 6_575 .
C61A C66A C67A 136.2(10) . .
C61A C66A C65A 108.3(10) . .
C67A C66A C65A 97.0(6) . .
C66A C67A C68A 142.9(5) . .
C66A C67A C79A 107.2(6) . .
C68A C67A C79A 107.4(7) . .
C79A C68A C69A 46.4(13) 6_575 .
C80A C68A C69A 55.1(13) 6_575 .
C79A C68A C67A 74.2(11) 6_575 .
C80A C68A C67A 161.0(19) 6_575 .
C69A C68A C67A 116.1(10) . .
C79A C68A C81A 165(2) 6_575 .
C80A C68A C81A 71.3(10) 6_575 .
C69A C68A C81A 123.2(10) . .
C67A C68A C81A 108.5(7) . .
C79A C69A C82A 160(2) 6_575 .
C80A C69A C82A 77.5(18) 6_575 .
C78A C69A C82A 124(2) 6_575 .
C78A C69A C68A 109.4(16) 6_575 .
C82A C69A C68A 119.2(17) . .
C79A C69A C70A 82.4(15) 6_575 .
C80A C69A C70A 158.7(16) 6_575 .
C82A C69A C70A 111.0(17) . .
C68A C69A C70A 121.0(13) . .
C78A C70A C65A 74(4) 6_575 .
C71A C70A C65A 144.2(14) 6_575 .
C78A C70A C13A 169(7) 6_575 .
C65A C70A C13A 108.7(8) . .
C78A C70A C69A 49(4) 6_575 .
C71A C70A C69A 84.7(15) 6_575 .
C65A C70A C69A 118.1(11) . .
C13A C70A C69A 122.6(12) . .
C60A C70A C69A 134.8(15) 6_575 .
C13A C71A C38A 141(3) 6_575 .
C70A C71A C38A 132(2) 6_575 .
C12A C71A C38A 63.6(17) 6_575 .
C70A C71A C72A 98.9(12) 6_575 .
C12A C71A C72A 58.5(14) 6_575 .
C38A C71A C72A 119(2) . .
C13A C71A C78A 90.6(15) 6_575 .
C12A C71A C78A 160.9(17) 6_575 .
C38A C71A C78A 122(2) . .
C72A C71A C78A 108.1(7) . .
C13A C72A C32A 143(3) 6_575 .
C14A C72A C32A 120(2) 6_575 .
C12A C72A C32A 64.9(16) 6_575 .
C14A C72A C71A 119.6(14) 6_575 .
C12A C72A C71A 53.7(13) 6_575 .
C32A C72A C71A 116.9(19) . .
C13A C72A C59A 87.8(19) 6_575 .
C12A C72A C59A 157.8(16) 6_575 .
C32A C72A C59A 125(2) . .
C71A C72A C59A 108.9(8) . .
C16A C73A C31A 165(5) 6_575 .
C15A C73A C31A 52.4(16) 6_575 .
C17A C73A C31A 107.7(18) 6_575 .
C16A C73A C58A 58(4) 6_575 .
C15A C73A C58A 62.2(18) 6_575 .
C17A C73A C58A 131(2) 6_575 .
C31A C73A C58A 112(2) . .
C16A C73A C75A 52(4) 6_575 .
C15A C73A C75A 164(2) 6_575 .
C31A C73A C75A 131(2) . .
C58A C73A C75A 107.9(17) . .
C51A C74A C50A 132.8(15) . .
C51A C74A C50A 90.5(12) 6_575 .
C51A C74A C49A 120.0(14) . .
C50A C74A C49A 102.3(6) . .
C50A C74A C49A 144.0(8) 6_575 .
C76A C75A C25A 48.8(9) 6_575 .
C16A C75A C25A 124.4(12) 6_575 .
C17A C75A C55A 145(2) 6_575 .
C76A C75A C55A 60.4(9) 6_575 .
C16A C75A C55A 118.4(13) 6_575 .
C25A C75A C55A 107.4(7) . .
C17A C75A C73A 68(2) 6_575 .
C76A C75A C73A 151.1(18) 6_575 .
C25A C75A C73A 105.7(12) . .
C55A C75A C73A 134.6(14) . .
C25A C76A C17A 53.7(11) 6_575 .
C75A C76A C55A 78.6(10) 6_575 .
C25A C76A C55A 157.5(16) 6_575 .
C17A C76A C55A 110.2(9) . .
C75A C76A C24A 154.2(15) 6_575 .
C25A C76A C24A 73.8(8) 6_575 .
C17A C76A C24A 125.1(9) . .
C55A C76A C24A 113.9(7) . .
C57A C77A C16A 156.6(18) 6_575 .
C58A C77A C16A 63.0(14) 6_575 .
C58A C77A C63A 63.6(13) 6_575 .
C16A C77A C63A 126.2(12) . .
C57A C77A C56A 73.4(12) 6_575 .
C58A C77A C56A 161.1(14) 6_575 .
C16A C77A C56A 121.4(11) . .
C63A C77A C56A 107.1(7) . .
C70A C78A C79A 160(6) 6_575 .
C65A C78A C79A 103.0(15) 6_575 .
C70A C78A C60A 75(4) 6_575 .
C69A C78A C60A 155(2) 6_575 .
C79A C78A C60A 118.3(12) . .
C65A C78A C71A 121.0(14) 6_575 .
C69A C78A C71A 82.2(16) 6_575 .
C79A C78A C71A 125.7(19) . .
C60A C78A C71A 107.5(7) . .
C68A C79A C78A 150(3) 6_575 .
C69A C79A C78A 65.8(18) 6_575 .
C69A C79A C80A 51.7(14) 6_575 .
C78A C79A C80A 116.0(17) . .
C68A C79A C67A 68.8(11) 6_575 .
C69A C79A C67A 148(2) 6_575 .
C78A C79A C67A 120.7(12) . .
C80A C79A C67A 107.1(8) . .
C68A C80A C81A 70.5(10) 6_575 .
C69A C80A C81A 146.0(15) 6_575 .
C79A C80A C81A 108.1(8) . .
C68A C80A C39A 153(2) 6_575 .
C69A C80A C39A 78.2(18) 6_575 .
C79A C80A C39A 120.2(19) . .
C81A C80A C39A 119.8(17) . .
C68A C81A C68A 69.1(9) 6_575 .
C68A C81A C80A 38.3(6) 6_575 .
C68A C81A C80A 107.2(8) . .
C80A C81A C80A 144.8(11) 6_575 .
C68A C81A C45A 162.2(13) 6_575 .
C68A C81A C45A 119.5(10) . .
C80A C81A C45A 81.9(10) 6_575 .
C80A C81A C45A 129.1(11) . .
C39A C82A C69A 115(7) 6_575 .
C38A C82A C69A 112(3) 6_575 .
C39A C82A C11A 105(7) 6_575 .
C69A C82A C11A 132(3) . .
C38A C82A C46A 117(3) 6_575 .
C69A C82A C46A 122(3) . .
C11A C82A C46A 98(2) . .
C6S C1S C2S 118.5(14) . .
C6S C1S C7S 119.4(14) . .
C2S C1S C7S 122.1(15) . .
C3S C2S C1S 119.7(15) . .
C3S C2S H2S 120.2 . .
C1S C2S H2S 120.2 . .
C2S C3S C4S 122.8(15) . .
C2S C3S H3S 118.6 . .
C4S C3S H3S 118.6 . .
C5S C4S C3S 119.1(14) . .
C5S C4S H4S 120.5 . .
C3S C4S H4S 120.5 . .
C4S C5S C6S 120.3(13) . .
C4S C5S H5S 119.9 . .
C6S C5S H5S 119.9 . .
C1S C6S C5S 119.7(13) . .
C1S C6S H6S 120.2 . .
C5S C6S H6S 120.2 . .
C1S C7S H7SA 109.5 . .
C1S C7S H7SB 109.5 . .
H7SA C7S H7SB 109.5 . .
C1S C7S H7SC 109.5 . .
H7SA C7S H7SC 109.5 . .
H7SB C7S H7SC 109.5 . .
S1 Dy1 S1 14.86(18) 6_575 .
S1 Dy1 Dy2 56.40(17) 6_575 6_575
S1 Dy1 Dy2 59.76(13) . 6_575
S1 Dy1 Dy1 52.90(16) 6_575 6_575
S1 Dy1 Dy1 38.04(13) . 6_575
Dy2 Dy1 Dy1 76.31(3) 6_575 6_575
S1 Dy1 Dy2 44.89(17) 6_575 .
S1 Dy1 Dy2 41.38(13) . .
Dy2 Dy1 Dy2 25.44(4) 6_575 .
Dy1 Dy1 Dy2 50.87(3) 6_575 .
S1 S1 Dy1 127.09(16) 6_575 6_575
S1 S1 Dy1 38.03(13) 6_575 .
Dy1 S1 Dy1 89.1(2) 6_575 .
S1 S1 Dy2 99.99(11) 6_575 .
Dy1 S1 Dy2 84.5(2) 6_575 .
Dy1 S1 Dy2 98.27(19) . .
S1 S1 Dy2 63.62(10) 6_575 6_575
Dy1 S1 Dy2 106.1(2) 6_575 6_575
Dy1 S1 Dy2 69.92(14) . 6_575
Dy2 S1 Dy2 36.36(9) . 6_575
Dy2 Dy2 S1 80.01(11) 6_575 .
Dy2 Dy2 S1 63.62(10) 6_575 6_575
S1 Dy2 S1 16.39(19) . 6_575
Dy2 Dy2 Dy1 103.70(3) 6_575 6_575
S1 Dy2 Dy1 39.06(13) . 6_575
S1 Dy2 Dy1 50.32(11) 6_575 6_575
Dy2 Dy2 Dy1 50.87(3) 6_575 .
S1 Dy2 Dy1 40.35(12) . .
S1 Dy2 Dy1 29.06(12) 6_575 .
Dy1 Dy2 Dy1 52.83(4) 6_575 .
C12S C11S C16S 120.0 . .
C13S C12S C11S 120.0 . .
C13S C12S H12S 120.0 . .
C11S C12S H12S 120.0 . .
C12S C13S C14S 120.0 . .
C12S C13S H13S 120.0 . .
C14S C13S H13S 120.0 . .
C15S C14S C13S 120.0 . .
C15S C14S H14S 120.0 . .
C13S C14S H14S 120.0 . .
C16S C15S C14S 120.0 . .
C16S C15S H15S 120.0 . .
C14S C15S H15S 120.0 . .
C15S C16S C11S 120.0 . .
C15S C16S C17S 119.9(14) . .
C11S C16S C17S 120.1(14) . .
C16S C17S H17C 109.5 . .
C16S C17S H17D 109.5 . .
H17C C17S H17D 109.5 . .
C16S C17S H17E 109.5 . .
H17C C17S H17E 109.5 . .
H17D C17S H17E 109.5 . .

loop_
_geom_bond_atom_site_label_1
_geom_bond_atom_site_label_2
_geom_bond_distance
_geom_bond_site_symmetry_2
Ni1P N2P 1.960(6) 6_575
Ni1P N2P 1.960(6) .
Ni1P N3P 1.960(9) .
Ni1P N1P 1.966(9) .
N1P C2P 1.378(9) .
N1P C2P 1.378(9) 6_575
N2P C4P 1.369(9) .
N2P C7P 1.393(9) .
N3P C9P 1.382(9) .
N3P C9P 1.382(9) 6_575
C1P C1P 1.362(15) 6_575
C1P C2P 1.441(11) .
C1P C17P 1.507(10) .
C2P C3P 1.368(10) .
C3P C4P 1.380(11) .
C3P H3P 0.9300 .
C4P C5P 1.441(10) .
C5P C6P 1.335(12) .
C5P C15P 1.522(11) .
C6P C7P 1.456(10) .
C6P C13P 1.510(11) .
C7P C8P 1.329(11) .
C8P C9P 1.360(10) .
C8P H8P 0.9300 .
C9P C10P 1.462(11) .
C10P C10P 1.341(15) 6_575
C10P C11P 1.515(11) .
C11P C12P 1.553(12) .
C11P H11A 0.9700 .
C11P H11B 0.9700 .
C12P H12A 0.9600 .
C12P H12B 0.9600 .
C12P H12C 0.9600 .
C13P C14P 1.515(14) .
C13P H13A 0.9700 .
C13P H13B 0.9700 .
C14P H14A 0.9600 .
C14P H14B 0.9600 .
C14P H14C 0.9600 .
C15P C16P 1.540(14) .
C15P H15A 0.9700 .
C15P H15B 0.9700 .
C16P H16A 0.9600 .
C16P H16B 0.9600 .
C16P H16C 0.9600 .
C17P C18P 1.517(11) .
C17P H17A 0.9700 .
C17P H17B 0.9700 .
C18P H18A 0.9600 .
C18P H18B 0.9600 .
C18P H18C 0.9600 .
C1A C30A 0.11(5) 6_575
C1A C5A 1.27(3) .
C1A C18A 1.39(3) .
C1A C26A 1.41(3) 6_575
C1A C31A 1.41(3) 6_575
C1A C29A 1.46(3) 6_575
C1A C2A 1.59(3) .
C2A C31A 0.61(3) 6_575
C2A C32A 0.95(3) 6_575
C2A C3A 1.38(3) .
C2A C15A 1.41(2) .
C2A C30A 1.49(3) 6_575
C3A C33A 0.67(2) 6_575
C3A C32A 0.71(2) 6_575
C3A C12A 1.43(3) .
C3A C4A 1.44(3) .
C4A C34A 0.55(2) 6_575
C4A C33A 1.01(2) 6_575
C4A C29A 1.45(3) 6_575
C4A C9A 1.50(3) .
C4A C5A 1.50(3) .
C5A C29A 0.20(3) 6_575
C5A C34A 1.22(3) 6_575
C5A C30A 1.28(3) 6_575
C5A C28A 1.54(3) 6_575
C5A C6A 1.55(3) .
C6A C28A 0.25(3) 6_575
C6A C53A 1.29(2) 6_575
C6A C20A 1.34(2) .
C6A C7A 1.43(2) .
C6A C29A 1.45(3) 6_575
C6A C27A 1.67(2) 6_575
C7A C53A 0.790(19) 6_575
C7A C52A 0.94(3) 6_575
C7A C50A 1.545(15) .
C7A C8A 1.580(15) .
C7A C28A 1.66(2) 6_575
C8A C35A 0.81(2) 6_575
C8A C52A 0.84(2) 6_575
C8A C9A 1.54(2) .
C8A C49A 1.564(16) .
C9A C35A 0.82(2) 6_575
C9A C36A 1.06(2) 6_575
C9A C34A 1.43(3) 6_575
C9A C10A 1.45(3) .
C10A C36A 0.65(2) 6_575
C10A C37A 1.01(2) 6_575
C10A C47A 1.33(4) .
C10A C11A 1.43(3) .
C10A C41A 1.49(3) 6_575
C11A C38A 0.53(3) 6_575
C11A C37A 0.88(2) 6_575
C11A C82A 1.40(4) .
C11A C12A 1.50(3) .
C11A C39A 1.64(4) 6_575
C12A C71A 1.29(3) 6_575
C12A C72A 1.36(3) 6_575
C12A C38A 1.39(4) 6_575
C12A C13A 1.42(2) .
C12A C32A 1.50(3) 6_575
C12A C33A 1.54(2) 6_575
C12A C37A 1.55(2) 6_575
C13A C72A 0.74(2) 6_575
C13A C71A 0.89(2) 6_575
C13A C14A 1.387(16) .
C13A C70A 1.387(16) .
C13A C59A 1.65(2) 6_575
C14A C59A 0.51(2) 6_575
C14A C72A 1.10(2) 6_575
C14A C64A 1.380(15) .
C14A C15A 1.51(2) .
C14A C58A 1.54(3) 6_575
C15A C73A 1.15(3) 6_575
C15A C31A 1.20(3) 6_575
C15A C58A 1.42(3) 6_575
C15A C16A 1.49(2) .
C16A C73A 0.54(3) 6_575
C16A C75A 1.31(2) 6_575
C16A C58A 1.32(3) 6_575
C16A C77A 1.32(2) .
C16A C17A 1.43(2) .
C17A C75A 0.652(18) 6_575
C17A C25A 1.041(18) 6_575
C17A C76A 1.196(18) .
C17A C73A 1.45(3) 6_575
C17A C18A 1.66(2) .
C18A C26A 0.28(3) 6_575
C18A C25A 1.33(2) 6_575
C18A C19A 1.36(2) .
C18A C30A 1.44(3) 6_575
C19A C27A 0.838(17) 6_575
C19A C26A 1.15(2) 6_575
C19A C22A 1.190(16) 6_575
C19A C20A 1.483(15) .
C19A C23A 1.639(13) .
C20A C27A 0.766(17) 6_575
C20A C22A 1.167(16) 6_575
C20A C28A 1.20(2) 6_575
C20A C21A 1.647(13) .
C21A C54A 1.250(16) .
C21A C22A 1.439(13) 6_575
C21A C22A 1.439(13) .
C22A C27A 1.193(16) .
C22A C23A 1.471(14) .
C22A C22A 1.51(2) 6_575
C23A C24A 1.084(17) .
C24A C76A 1.448(14) 6_575
C24A C76A 1.448(14) .
C24A C25A 1.555(15) .
C24A C25A 1.555(15) 6_575
C25A C76A 1.099(17) 6_575
C25A C75A 1.459(17) .
C25A C26A 1.47(2) .
C26A C27A 1.458(18) .
C26A C30A 1.468(19) .
C27A C28A 1.468(16) .
C28A C29A 1.466(19) .
C28A C53A 1.47(2) .
C29A C34A 1.11(3) .
C29A C30A 1.480(19) .
C30A C31A 1.31(3) .
C31A C32A 1.48(4) .
C31A C73A 1.48(3) .
C32A C33A 1.32(3) .
C32A C72A 1.43(3) .
C33A C37A 1.487(17) .
C33A C34A 1.509(17) .
C34A C35A 1.492(17) .
C35A C52A 1.36(3) .
C35A C36A 1.500(17) .
C36A C41A 1.32(3) .
C36A C47A 1.38(4) 6_575
C36A C37A 1.487(17) .
C37A C38A 1.34(3) .
C38A C82A 1.11(4) 6_575
C38A C71A 1.34(3) .
C38A C39A 1.50(5) .
C39A C82A 0.56(3) 6_575
C39A C46A 0.95(3) 6_575
C39A C80A 1.48(3) .
C39A C40A 1.55(3) .
C39A C69A 1.67(4) 6_575
C40A C46A 0.63(2) 6_575
C40A C47A 1.08(4) 6_575
C40A C44A 1.407(17) .
C40A C41A 1.411(18) .
C40A C45A 1.43(3) 6_575
C41A C47A 0.48(3) 6_575
C41A C48A 1.14(3) 6_575
C41A C42A 1.397(18) .
C42A C48A 0.37(4) 6_575
C42A C49A 1.06(2) 6_575
C42A C43A 1.415(16) .
C42A C51A 1.63(3) .
C43A C44A 1.405(16) .
C43A C44A 1.405(16) 6_575
C43A C48A 1.41(3) 6_575
C43A C48A 1.41(3) .
C44A C44A 0.74(3) 6_575
C44A C45A 1.06(2) 6_575
C44A C45A 1.42(2) .
C45A C45A 1.19(4) 6_575
C45A C46A 1.42(3) .
C45A C81A 1.47(3) .
C46A C47A 1.44(4) .
C46A C82A 1.50(3) .
C47A C48A 1.53(3) .
C48A C49A 1.17(3) .
C49A C51A 0.71(3) 6_575
C49A C52A 1.65(3) 6_575
C49A C74A 1.652(13) .
C50A C54A 1.158(17) .
C50A C50A 1.18(3) 6_575
C50A C53A 1.19(2) 6_575
C50A C74A 1.604(14) .
C51A C74A 1.00(2) .
C51A C52A 1.47(3) .
C52A C53A 1.47(3) .
C53A C54A 1.576(16) .
C55A C56A 1.201(19) .
C55A C76A 1.359(15) .
C55A C76A 1.359(15) 6_575
C55A C75A 1.532(16) 6_575
C55A C75A 1.532(16) .
C56A C57A 1.466(15) 6_575
C56A C57A 1.466(15) .
C56A C77A 1.469(14) 6_575
C56A C77A 1.470(14) .
C57A C77A 0.825(16) 6_575
C57A C63A 0.895(16) 6_575
C57A C62A 1.476(15) .
C57A C58A 1.54(2) .
C58A C77A 1.20(3) 6_575
C58A C59A 1.35(3) .
C58A C63A 1.41(2) 6_575
C58A C73A 1.53(3) .
C59A C64A 0.91(3) 6_575
C59A C72A 1.502(19) .
C59A C60A 1.516(19) .
C60A C65A 0.42(2) 6_575
C60A C64A 0.97(2) 6_575
C60A C61A 1.35(3) .
C60A C70A 1.44(3) 6_575
C60A C78A 1.491(19) .
C61A C65A 1.24(2) 6_575
C61A C66A 1.25(2) .
C61A C61A 1.38(3) 6_575
C61A C64A 1.65(2) 6_575
C61A C62A 1.67(2) .
C62A C63A 1.352(14) 6_575
C62A C63A 1.352(14) .
C63A C64A 1.36(2) .
C63A C77A 1.452(16) .
C64A C65A 1.359(15) .
C65A C78A 1.28(2) 6_575
C65A C70A 1.335(16) .
C66A C67A 1.312(19) .
C67A C68A 1.415(15) .
C67A C68A 1.415(15) 6_575
C67A C79A 1.460(15) .
C67A C79A 1.460(15) 6_575
C68A C79A 0.914(16) 6_575
C68A C80A 0.945(16) 6_575
C68A C69A 1.36(2) .
C68A C81A 1.438(15) .
C68A C68A 1.63(2) 6_575
C69A C79A 0.99(2) 6_575
C69A C80A 1.13(2) 6_575
C69A C78A 1.29(3) 6_575
C69A C82A 1.35(4) .
C69A C70A 1.50(2) .
C70A C78A 0.38(3) 6_575
C70A C71A 1.22(2) 6_575
C70A C79A 1.68(2) 6_575
C71A C72A 1.481(18) .
C71A C78A 1.509(18) .
C73A C75A 1.57(3) .
C75A C76A 1.024(18) 6_575
C76A C76A 1.52(2) 6_575
C78A C79A 1.32(3) .
C79A C80A 1.436(17) .
C80A C81A 1.445(15) .
C80A C82A 1.56(4) 6_575
C1S C6S 1.38(2) .
C1S C2S 1.42(2) .
C1S C7S 1.428(19) .
C2S C3S 1.33(2) .
C2S H2S 0.9300 .
C3S C4S 1.37(2) .
C3S H3S 0.9300 .
C4S C5S 1.36(2) .
C4S H4S 0.9300 .
C5S C6S 1.41(2) .
C5S H5S 0.9300 .
C6S H6S 0.9300 .
C7S H7SA 0.9600 .
C7S H7SB 0.9600 .
C7S H7SC 0.9600 .
Dy1 S1 1.904(6) 6_575
Dy1 S1 2.465(5) .
Dy1 Dy2 3.0087(17) 6_575
Dy1 Dy1 3.091(2) 6_575
Dy1 Dy2 3.7685(17) .
S1 S1 0.793(9) 6_575
S1 Dy2 2.518(5) .
S1 Dy2 2.768(5) 6_575
Dy2 Dy2 1.666(2) 6_575
Dy5 Dy5 2.505(14) 6_575
C11S C12S 1.3900 .
C11S C16S 1.3900 .
C12S C13S 1.3900 .
C12S H12S 0.9300 .
C13S C14S 1.3900 .
C13S H13S 0.9300 .
C14S C15S 1.3900 .
C14S H14S 0.9300 .
C15S C16S 1.3900 .
C15S H15S 0.9300 .
C16S C17S 1.53(3) .
C17S H17C 0.9600 .
C17S H17D 0.9600 .
C17S H17E 0.9600 .
